data_4116474
loop_
_publ_author_name
'Marilyn M. Olmstead'
'David A. Costa'
'Kalyani Maitra'
'Bruce C. Noll'
'Shane L. Phillips'
'Pamela M. Van Calcar'
'Alan L. Balch'

_publ_contact_author
; Dr. Alan L. Balch
  Department of Chemistry
  University of California
  Davis, CA 95616
  USA
;
_publ_contact_author_email balch@indigo.ucdavis.edu
_publ_contact_author_fax 530-752-8995
_publ_contact_author_phone 530-752-0941
_publ_section_title
;
 Interaction of Curved and Flat Molecular Surfaces. The Structures of
 Crystalline Compounds Composed of Fullerene (C60, C60O, C70, and C120O)
 and Metal Octaethylporphyrin Units
;
_journal_name_full 'Journal of the American Chemical Society'
_journal_page_first 7090
_journal_page_last 7097
_journal_paper_doi 10.1021/ja990618c
_journal_volume 121
_journal_year 1999
_chemical_formula_sum 'C97 H45 Cl4 Fe N4'
_chemical_formula_weight 1464.02
_chemical_name_common C~60~^.^ClFe(OEP)^.^CHCl~3~
_chemical_name_systematic
; 
 ? 
;
_space_group_IT_number 63
_symmetry_cell_setting orthorhombic
_symmetry_space_group_name_Hall '-C 2c 2'
_symmetry_space_group_name_H-M 'C m c m'
_atom_sites_solution_hydrogens geom
_atom_sites_solution_primary direct
_atom_sites_solution_secondary difmap
_audit_creation_method SHELXL-97
_cell_angle_alpha 90.00
_cell_angle_beta 90.00
_cell_angle_gamma 90.00
_cell_formula_units_Z 4
_cell_length_a 18.951(4)
_cell_length_b 20.784(4)
_cell_length_c 15.810(3)
_cell_measurement_reflns_used 38
_cell_measurement_temperature 130(2)
_cell_measurement_theta_max 29.6
_cell_measurement_theta_min 4.2
_cell_volume 6227(2)
_computing_cell_refinement 'Siemens P3'
_computing_data_collection 'Siemens P3'
_computing_data_reduction 'Siemens XDISK'
_computing_molecular_graphics 'SHELXTL 5, XP (Sheldrick, 1998)'
_computing_publication_material 'SHELXL-97-2 (Sheldrick, 1998)'
_computing_structure_refinement 'SHELXL-97 (Sheldrick, 1997)'
_computing_structure_solution 'SHELXS-97 (Sheldrick, 1990)'
_diffrn_ambient_temperature 130(2)
_diffrn_measured_fraction_theta_full 0.747
_diffrn_measured_fraction_theta_max 0.747
_diffrn_measurement_device_type 'Siemens P4'
_diffrn_measurement_method 2\q-\w
_diffrn_radiation_monochromator 'nickel filter'
_diffrn_radiation_source 'Siemens rotating anode'
_diffrn_radiation_type CuK\a
_diffrn_radiation_wavelength 1.54178
_diffrn_reflns_av_R_equivalents 0.045
_diffrn_reflns_av_sigmaI/netI 0.042
_diffrn_reflns_limit_h_max 20
_diffrn_reflns_limit_h_min -1
_diffrn_reflns_limit_k_max 1
_diffrn_reflns_limit_k_min -11
_diffrn_reflns_limit_l_max 16
_diffrn_reflns_limit_l_min -1
_diffrn_reflns_number 2119
_diffrn_reflns_theta_full 56.06
_diffrn_reflns_theta_max 56.06
_diffrn_reflns_theta_min 3.16
_diffrn_standards_decay_% 1.0
_diffrn_standards_interval_count 198
_diffrn_standards_number 2
_exptl_absorpt_coefficient_mu 4.008
_exptl_absorpt_correction_T_max 0.7398
_exptl_absorpt_correction_T_min 0.5011
_exptl_absorpt_correction_type empirical
_exptl_absorpt_process_details
;XABS2: an empirical absorption correction program. Parkin, S.; Moezzi,
 B.; Hope, H. J. Appl. Cryst. 1995, 28, 53-56.
;
_exptl_crystal_colour black
_exptl_crystal_density_diffrn 1.562
_exptl_crystal_description obelisk
_exptl_crystal_F_000 2996
_exptl_crystal_size_max 0.20
_exptl_crystal_size_mid 0.08
_exptl_crystal_size_min 0.08
_refine_diff_density_max 1.068
_refine_diff_density_min -0.764
_refine_diff_density_rms 0.127
_refine_ls_extinction_method none
_refine_ls_goodness_of_fit_ref 1.052
_refine_ls_hydrogen_treatment mixed
_refine_ls_matrix_type full
_refine_ls_number_parameters 177
_refine_ls_number_reflns 1643
_refine_ls_number_restraints 3
_refine_ls_restrained_S_all 1.064
_refine_ls_R_factor_all 0.1440
_refine_ls_R_factor_gt 0.1258
_refine_ls_shift/su_max 0.902
_refine_ls_shift/su_mean 0.027
_refine_ls_structure_factor_coef Fsqd
_refine_ls_weighting_details 'calc w=1/[\s^2^(Fo^2^)+(0.1702P)^2^+177.1206P] where P=(Fo^2^+2Fc^2^)/3'
_refine_ls_weighting_scheme calc
_refine_ls_wR_factor_gt 0.3252
_refine_ls_wR_factor_ref 0.3435
_reflns_number_gt 1347
_reflns_number_total 1643
_reflns_threshold_expression >2sigma(I)
_cod_data_source_file ja990618c_6.cif
_cod_data_source_block mn675
_cod_database_code 4116474

loop_
_symmetry_equiv_pos_as_xyz
'x, y, z'
'-x, -y, z+1/2'
'-x, y, -z+1/2'
'x, -y, -z'
'x+1/2, y+1/2, z'
'-x+1/2, -y+1/2, z+1/2'
'-x+1/2, y+1/2, -z+1/2'
'x+1/2, -y+1/2, -z'
'-x, -y, -z'
'x, y, -z-1/2'
'x, -y, z-1/2'
'-x, y, z'
'-x+1/2, -y+1/2, -z'
'x+1/2, y+1/2, -z-1/2'
'x+1/2, -y+1/2, z-1/2'
'-x+1/2, y+1/2, z'

loop_
_atom_site_label
_atom_site_type_symbol
_atom_site_fract_x
_atom_site_fract_y
_atom_site_fract_z
_atom_site_U_iso_or_equiv
_atom_site_adp_type
_atom_site_occupancy
_atom_site_symmetry_multiplicity
_atom_site_calc_flag
_atom_site_refinement_flags
Fe Fe 0.5000 0.4599(2) 0.2500 0.0307(14) Uani 1 4 d S
Cl Cl 0.5000 0.5674(4) 0.2500 0.042(2) Uani 1 4 d S
N N 0.4249(4) 0.4362(5) 0.1599(5) 0.029(3) Uani 1 1 d .
C61 C 0.5000 0.4269(8) 0.0329(9) 0.030(5) Uani 1 2 d S
H61 H 0.5000 0.4233 -0.0270 0.036 Uiso 1 2 calc SR
C62 C 0.4350(5) 0.4293(6) 0.0732(6) 0.031(3) Uani 1 1 d .
C63 C 0.3670(5) 0.4211(6) 0.0307(6) 0.034(3) Uani 1 1 d .
C64 C 0.3177(5) 0.4224(6) 0.0931(7) 0.035(3) Uani 1 1 d .
C65 C 0.3526(5) 0.4307(6) 0.1718(7) 0.033(3) Uani 1 1 d .
C66 C 0.3207(7) 0.4327(8) 0.2500 0.032(5) Uani 1 2 d S
H66 H 0.2707 0.4360 0.2500 0.038 Uiso 1 2 calc SR
C67 C 0.3590(6) 0.4106(7) -0.0624(7) 0.036(4) Uani 1 1 d .
H67A H 0.3945 0.4371 -0.0924 0.043 Uiso 1 1 calc R
H67B H 0.3117 0.4257 -0.0800 0.043 Uiso 1 1 calc R
C68 C 0.3678(8) 0.3410(8) -0.0894(8) 0.062(5) Uani 1 1 d .
H68A H 0.3619 0.3376 -0.1508 0.093 Uiso 1 1 calc R
H68B H 0.3321 0.3144 -0.0612 0.093 Uiso 1 1 calc R
H68C H 0.4150 0.3259 -0.0736 0.093 Uiso 1 1 calc R
C69 C 0.2391(5) 0.4116(7) 0.0823(7) 0.047(4) Uani 1 1 d .
H69A H 0.2249 0.4245 0.0245 0.057 Uiso 1 1 calc R
H69B H 0.2131 0.4391 0.1229 0.057 Uiso 1 1 calc R
C70 C 0.2192(7) 0.3407(8) 0.0971(10) 0.073(6) Uani 1 1 d .
H70A H 0.1683 0.3351 0.0888 0.110 Uiso 1 1 calc R
H70B H 0.2318 0.3283 0.1550 0.110 Uiso 1 1 calc R
H70C H 0.2448 0.3135 0.0569 0.110 Uiso 1 1 calc R
C71 C 0.5000 0.2260(15) 0.7500 0.082(10) Uiso 1 4 d SD
H71 H 0.5019 0.2734 0.7491 0.080 Uiso 1 4 d S
Cl1 Cl 0.5000 0.2026(6) 0.8517(7) 0.079(3) Uiso 0.50 2 d SPD
Cl2 Cl 0.4144(13) 0.2032(18) 0.718(3) 0.23(2) Uiso 0.25 1 d PD
Cl3 Cl 0.5770(4) 0.1955(3) 0.6891(5) 0.071(5) Uiso 0.25 1 d PD
C1 C 0.3518(4) 0.1933(3) 0.1270(5) 0.06(3) Uiso 0.25 1 d PR
C2 C 0.3172(4) 0.1786(3) 0.2067(5) 0.15(6) Uiso 0.25 1 d PR
C3 C 0.3974(4) 0.2455(3) 0.1213(5) 0.24(9) Uiso 0.25 1 d PR
C4 C 0.3299(4) 0.2167(3) 0.2774(5) 0.048(18) Uiso 0.25 1 d PR
C5 C 0.3397(4) 0.1869(3) 0.3597(5) 0.07(2) Uiso 0.25 1 d PR
C6 C 0.3139(4) 0.1090(3) 0.2152(5) 0.039(13) Uiso 0.25 1 d PR
C7 C 0.3234(4) 0.0806(3) 0.2939(5) 0.07(2) Uiso 0.25 1 d PR
C8 C 0.3365(4) 0.1204(3) 0.3678(5) 0.043(14) Uiso 0.25 1 d PR
C9 C 0.4803(4) 0.1817(3) 0.0356(5) 0.007(9) Uiso 0.25 1 d PR
C10 C 0.4326(4) 0.1272(3) 0.0415(5) 0.012(14) Uiso 0.25 1 d PR
C11 C 0.4631(4) 0.2396(3) 0.0747(5) 0.08(2) Uiso 0.25 1 d PR
C12 C 0.3698(4) 0.1329(3) 0.0862(5) 0.017(10) Uiso 0.25 1 d PR
C13 C 0.3464(4) 0.0808(3) 0.1407(5) 0.05(3) Uiso 0.25 1 d PR
C14 C 0.4750(4) 0.0692(3) 0.0494(5) 0.062(18) Uiso 0.25 1 d PR
C15 C 0.4526(4) 0.0194(3) 0.1015(5) 0.043(13) Uiso 0.25 1 d PR
C16 C 0.3869(4) 0.0253(3) 0.1482(5) 0.036(11) Uiso 0.25 1 d PR
C17 C 0.5856(4) 0.2525(3) 0.1237(5) 0.07(2) Uiso 0.25 1 d PR
C18 C 0.6036(4) 0.1920(3) 0.0829(5) 0.09(2) Uiso 0.25 1 d PR
C19 C 0.5169(4) 0.2757(3) 0.1197(5) 0.08(2) Uiso 0.25 1 d PR
C20 C 0.5522(4) 0.1574(3) 0.0398(5) 0.12(6) Uiso 0.25 1 d PR
C21 C 0.5488(4) 0.0879(3) 0.0483(5) 0.004(7) Uiso 0.25 1 d PR
C22 C 0.6541(4) 0.1587(3) 0.1364(5) 0.062(18) Uiso 0.25 1 d PR
C23 C 0.6509(4) 0.0921(3) 0.1445(5) 0.08(4) Uiso 0.25 1 d PR
C24 C 0.5971(4) 0.0560(3) 0.0995(5) 0.045(13) Uiso 0.25 1 d PR
C25 C 0.5221(4) 0.3078(3) 0.2695(5) 0.048(16) Uiso 0.25 1 d PR
C26 C 0.5939(4) 0.2835(3) 0.2737(5) 0.053(16) Uiso 0.25 1 d PR
C27 C 0.4845(4) 0.3040(3) 0.1942(5) 0.20(4) Uiso 0.25 1 d PR
C28 C 0.6250(4) 0.2564(3) 0.2024(5) 0.09(2) Uiso 0.25 1 d PR
C29 C 0.6673(4) 0.1985(3) 0.2103(5) 0.10(4) Uiso 0.25 1 d PR
C30 C 0.6038(4) 0.2537(3) 0.3560(5) 0.056(17) Uiso 0.25 1 d PR
C31 C 0.6443(4) 0.1983(3) 0.3636(5) 0.06(3) Uiso 0.25 1 d PR
C32 C 0.6767(4) 0.1700(3) 0.2891(5) 0.042(17) Uiso 0.25 1 d PR
C33 C 0.3776(4) 0.2712(3) 0.2715(5) 0.043(14) Uiso 0.25 1 d PR
C34 C 0.4169(4) 0.2752(3) 0.3502(5) 0.075(19) Uiso 0.25 1 d PR
C35 C 0.4106(4) 0.2853(3) 0.1952(5) 0.11(3) Uiso 0.25 1 d PR
C36 C 0.4876(4) 0.2930(3) 0.3492(5) 0.055(13) Uiso 0.25 1 d PR
C37 C 0.5380(4) 0.2596(3) 0.4027(5) 0.056(15) Uiso 0.25 1 d PR
C38 C 0.3935(4) 0.2231(3) 0.4047(5) 0.043(14) Uiso 0.25 1 d PR
C39 C 0.4418(4) 0.1911(3) 0.4559(5) 0.005(7) Uiso 0.25 1 d PR
C40 C 0.5157(4) 0.2098(3) 0.4549(5) 0.035(12) Uiso 0.25 1 d PR
C41 C 0.6389(4) 0.0857(3) 0.3773(5) 0.025(10) Uiso 0.25 1 d PR
C42 C 0.6209(4) 0.1462(3) 0.4181(5) 0.14(4) Uiso 0.25 1 d PR
C43 C 0.5580(4) 0.1518(3) 0.4627(5) 0.06(3) Uiso 0.25 1 d PR
C44 C 0.5932(4) 0.0335(3) 0.3829(5) 0.15(10) Uiso 0.25 1 d PR
C45 C 0.6131(4) 0.0078(3) 0.2375(5) 0.08(2) Uiso 0.25 1 d PR
C46 C 0.6608(4) 0.0624(3) 0.2269(5) 0.028(11) Uiso 0.25 1 d PR
C47 C 0.6734(4) 0.1005(3) 0.2975(5) 0.19(7) Uiso 0.25 1 d PR
C48 C 0.5801(4) -0.0063(3) 0.3090(5) 0.10(2) Uiso 0.25 1 d PR
C49 C 0.4686(4) -0.0288(3) 0.2375(5) 0.12(3) Uiso 0.25 1 d PR
C50 C 0.5000(4) -0.0140(3) 0.1550(5) 0.107(19) Uiso 0.50 2 d SPR
C51 C 0.5738(4) 0.0039(3) 0.1540(5) 0.052(14) Uiso 0.25 1 d PR
C52 C 0.5062(4) -0.0250(3) 0.3100(5) 0.20(4) Uiso 0.25 1 d PR
C53 C 0.4050(4) 0.0265(3) 0.3805(5) 0.09(3) Uiso 0.25 1 d PR
C54 C 0.3657(4) 0.0226(3) 0.3018(5) 0.059(15) Uiso 0.25 1 d PR
C55 C 0.3967(4) -0.0045(3) 0.2305(5) 0.11(3) Uiso 0.25 1 d PR
C56 C 0.4737(4) 0.0033(3) 0.3845(5) 0.051(14) Uiso 0.25 1 d PR
C57 C 0.5103(4) 0.0973(3) 0.4686(5) 0.064(13) Uiso 0.25 1 d PR
C58 C 0.4385(4) 0.1216(3) 0.4644(5) 0.10(4) Uiso 0.25 1 d PR
C59 C 0.3870(4) 0.0870(3) 0.4213(5) 0.069(18) Uiso 0.25 1 d PR
C60 C 0.5275(4) 0.0394(3) 0.4295(5) 0.10(3) Uiso 0.25 1 d PR

loop_
_atom_site_aniso_label
_atom_site_aniso_U_11
_atom_site_aniso_U_22
_atom_site_aniso_U_33
_atom_site_aniso_U_23
_atom_site_aniso_U_13
_atom_site_aniso_U_12
Fe 0.0238(17) 0.043(4) 0.0254(17) 0.000 0.000 0.000
Cl 0.044(3) 0.039(7) 0.044(3) 0.000 0.000 0.000
N 0.025(4) 0.031(8) 0.029(5) 0.004(4) -0.004(3) 0.005(4)
C61 0.038(8) 0.031(16) 0.020(7) -0.004(7) 0.000 0.000
C62 0.035(6) 0.035(11) 0.023(5) 0.005(5) 0.001(4) 0.002(5)
C63 0.039(6) 0.031(11) 0.031(6) 0.003(6) -0.012(5) 0.003(6)
C64 0.031(6) 0.031(11) 0.043(6) -0.004(6) -0.010(5) 0.003(6)
C65 0.024(5) 0.040(11) 0.036(6) 0.008(6) -0.006(5) 0.004(5)
C66 0.025(7) 0.027(15) 0.043(9) 0.000 0.000 -0.003(7)
C67 0.040(6) 0.028(13) 0.041(6) 0.002(7) -0.012(5) -0.003(6)
C68 0.092(10) 0.056(17) 0.038(7) -0.006(8) -0.010(7) -0.005(9)
C69 0.029(6) 0.069(15) 0.044(6) 0.001(7) -0.010(5) 0.000(7)
C70 0.046(7) 0.089(18) 0.085(10) 0.027(10) -0.020(7) -0.025(9)

loop_
_atom_type_symbol
_atom_type_description
_atom_type_scat_dispersion_real
_atom_type_scat_dispersion_imag
_atom_type_scat_source
C C 0.0181 0.0091 'International Tables Vol C Tables 4.2.6.8 and 6.1.1.4'
H H 0.0000 0.0000 'International Tables Vol C Tables 4.2.6.8 and 6.1.1.4'
N N 0.0311 0.0180 'International Tables Vol C Tables 4.2.6.8 and 6.1.1.4'
Fe Fe -1.1336 3.1974 'International Tables Vol C Tables 4.2.6.8 and 6.1.1.4'
Cl Cl 0.3639 0.7018 'International Tables Vol C Tables 4.2.6.8 and 6.1.1.4'

loop_
_geom_angle_atom_site_label_1
_geom_angle_atom_site_label_2
_geom_angle_atom_site_label_3
_geom_angle
_geom_angle_site_symmetry_1
_geom_angle_site_symmetry_3
N Fe N 86.7(4) . 12_655
N Fe N 152.6(6) . 3_655
N Fe N 86.8(4) 12_655 3_655
N Fe N 86.8(4) . 10_556
N Fe N 152.6(6) 12_655 10_556
N Fe N 86.7(4) 3_655 10_556
N Fe Cl 103.7(3) . .
N Fe Cl 103.7(3) 12_655 .
N Fe Cl 103.7(3) 3_655 .
N Fe Cl 103.7(3) 10_556 .
C65 N C62 105.1(8) . .
C65 N Fe 127.2(7) . .
C62 N Fe 127.4(6) . .
C62 C61 C62 125.2(13) . 12_655
C61 C62 N 125.3(9) . .
C61 C62 C63 124.5(9) . .
N C62 C63 110.1(8) . .
C64 C63 C62 105.7(8) . .
C64 C63 C67 130.3(10) . .
C62 C63 C67 123.9(9) . .
C63 C64 C65 108.5(9) . .
C63 C64 C69 126.3(10) . .
C65 C64 C69 125.0(10) . .
C66 C65 N 123.6(10) . .
C66 C65 C64 125.9(10) . .
N C65 C64 110.5(9) . .
C65 C66 C65 127.8(13) . 10_556
C63 C67 C68 113.8(10) . .
C64 C69 C70 111.4(11) . .
Cl1 C71 Cl2 101.5(17) . .
Cl1 C71 Cl3 113.4(10) . .
Cl2 C71 Cl3 118.7(18) . .
C3 C1 C2 120.0 . .
C3 C1 C12 120.0 . .
C2 C1 C12 108.0 . .
C4 C2 C1 120.0 . .
C4 C2 C6 120.0 . .
C1 C2 C6 108.0 . .
C1 C3 C35 120.0 . .
C1 C3 C11 120.0 . .
C35 C3 C11 108.0 . .
C2 C4 C33 120.0 . .
C2 C4 C5 120.0 . .
C33 C4 C5 108.0 . .
C8 C5 C38 120.0 . .
C8 C5 C4 120.0 . .
C38 C5 C4 108.0 . .
C7 C6 C13 120.0 . .
C7 C6 C2 120.0 . .
C13 C6 C2 108.0 . .
C6 C7 C8 120.0 . .
C6 C7 C54 120.0 . .
C8 C7 C54 108.0 . .
C5 C8 C59 120.0 . .
C5 C8 C7 120.0 . .
C59 C8 C7 108.0 . .
C11 C9 C10 120.0 . .
C11 C9 C20 120.0 . .
C10 C9 C20 108.0 . .
C12 C10 C9 120.0 . .
C12 C10 C14 120.0 . .
C9 C10 C14 108.0 . .
C9 C11 C19 120.0 . .
C9 C11 C3 120.0 . .
C19 C11 C3 108.0 . .
C10 C12 C13 120.0 . .
C10 C12 C1 120.0 . .
C13 C12 C1 108.0 . .
C16 C13 C12 120.0 . .
C6 C13 C12 108.0 . .
C15 C14 C10 120.0 . .
C21 C14 C10 108.0 . .
C14 C15 C50 121.8 . .
C14 C15 C16 120.0 . .
C50 C15 C16 106.4 . .
C13 C16 C55 120.0 . .
C13 C16 C15 120.0 . .
C55 C16 C15 108.0 . .
C19 C17 C18 120.0 . .
C19 C17 C28 120.0 . .
C18 C17 C28 108.0 . .
C20 C18 C17 120.0 . .
C20 C18 C22 120.0 . .
C17 C18 C22 108.0 . .
C17 C19 C11 120.0 . .
C17 C19 C27 120.0 . .
C11 C19 C27 108.0 . .
C18 C20 C21 120.0 . .
C18 C20 C9 120.0 . .
C21 C20 C9 108.0 . .
C24 C21 C20 120.0 . .
C14 C21 C20 108.0 . .
C23 C22 C29 120.0 . .
C23 C22 C18 120.0 . .
C29 C22 C18 108.0 . .
C22 C23 C24 120.0 . .
C22 C23 C46 120.0 . .
C24 C23 C46 108.0 . .
C21 C24 C23 120.0 . .
C21 C24 C51 120.0 . .
C23 C24 C51 108.0 . .
C27 C25 C26 120.0 . .
C27 C25 C36 120.0 . .
C26 C25 C36 108.0 . .
C28 C26 C25 120.0 . .
C28 C26 C30 120.0 . .
C25 C26 C30 108.0 . .
C25 C27 C19 120.0 . .
C25 C27 C35 120.0 . .
C19 C27 C35 108.0 . .
C26 C28 C29 120.0 . .
C26 C28 C17 120.0 . .
C29 C28 C17 108.0 . .
C22 C29 C28 108.0 . .
C31 C30 C37 120.0 . .
C31 C30 C26 120.0 . .
C37 C30 C26 108.0 . .
C30 C31 C42 120.0 . .
C30 C31 C32 120.0 . .
C42 C31 C32 108.0 . .
C29 C32 C47 120.0 . .
C29 C32 C31 120.0 . .
C47 C32 C31 108.0 . .
C35 C33 C34 120.0 . .
C35 C33 C4 120.0 . .
C34 C33 C4 108.0 . .
C36 C34 C33 120.0 . .
C36 C34 C38 120.0 . .
C33 C34 C38 108.0 . .
C33 C35 C3 120.0 . .
C33 C35 C27 120.0 . .
C3 C35 C27 108.0 . .
C34 C36 C37 120.0 . .
C34 C36 C25 120.0 . .
C37 C36 C25 108.0 . .
C40 C37 C30 120.0 . .
C40 C37 C36 120.0 . .
C30 C37 C36 108.0 . .
C39 C38 C5 120.0 . .
C39 C38 C34 120.0 . .
C5 C38 C34 108.0 . .
C38 C39 C40 120.0 . .
C38 C39 C58 120.0 . .
C40 C39 C58 108.0 . .
C37 C40 C43 120.0 . .
C37 C40 C39 120.0 . .
C43 C40 C39 108.0 . .
C44 C41 C42 120.0 . .
C44 C41 C47 120.0 . .
C42 C41 C47 108.0 . .
C43 C42 C31 120.0 . .
C43 C42 C41 120.0 . .
C31 C42 C41 108.0 . .
C42 C43 C40 120.0 . .
C42 C43 C57 120.0 . .
C40 C43 C57 108.0 . .
C41 C44 C48 120.0 . .
C41 C44 C60 120.0 . .
C48 C44 C60 108.0 . .
C48 C45 C46 124.3 . .
C48 C45 C51 119.9 . .
C46 C45 C51 104.2 . .
C47 C46 C23 120.0 . .
C47 C46 C45 117.1 . .
C23 C46 C45 110.7 . .
C46 C47 C32 120.0 . .
C46 C47 C41 120.0 . .
C32 C47 C41 108.0 . .
C45 C48 C52 121.6 . .
C45 C48 C44 118.6 . .
C52 C48 C44 108.0 . .
C52 C49 C55 122.5 . .
C52 C49 C50 121.9 . .
C55 C49 C50 103.8 . .
C15 C50 C51 118.7 . .
C15 C50 C49 112.1 . .
C51 C50 C49 117.1 . .
C50 C51 C24 119.5 . .
C50 C51 C45 118.6 . .
C24 C51 C45 109.0 . .
C49 C52 C48 121.0 . .
C49 C52 C56 119.2 . .
C48 C52 C56 108.0 . .
C56 C53 C54 120.0 . .
C56 C53 C59 120.0 . .
C54 C53 C59 108.0 . .
C55 C54 C53 120.0 . .
C55 C54 C7 120.0 . .
C53 C54 C7 108.0 . .
C54 C55 C16 120.0 . .
C54 C55 C49 118.3 . .
C16 C55 C49 109.6 . .
C53 C56 C60 120.0 . .
C53 C56 C52 120.0 . .
C60 C56 C52 108.0 . .
C60 C57 C58 120.0 . .
C60 C57 C43 120.0 . .
C58 C57 C43 108.0 . .
C59 C58 C39 120.0 . .
C57 C58 C39 108.0 . .
C58 C59 C8 120.0 . .
C58 C59 C53 120.0 . .
C8 C59 C53 108.0 . .
C57 C60 C56 120.0 . .
C57 C60 C44 120.0 . .
C56 C60 C44 108.0 . .

loop_
_geom_bond_atom_site_label_1
_geom_bond_atom_site_label_2
_geom_bond_distance
_geom_bond_site_symmetry_2
Fe N 2.073(8) .
Fe N 2.073(8) 12_655
Fe N 2.073(8) 3_655
Fe N 2.073(8) 10_556
Fe Cl 2.235(9) .
N C65 1.388(12) .
N C62 1.391(12) .
C61 C62 1.388(12) .
C61 C62 1.388(12) 12_655
C62 C63 1.462(14) .
C63 C64 1.359(15) .
C63 C67 1.496(14) .
C64 C65 1.420(14) .
C64 C69 1.516(14) .
C65 C66 1.376(12) .
C66 C65 1.376(12) 10_556
C67 C68 1.519(18) .
C69 C70 1.540(19) .
C71 Cl1 1.680(12) 10_557
C71 Cl1 1.680(12) .
C71 Cl2 1.767(19) .
C71 Cl2 1.767(19) 10_557
C71 Cl2 1.767(19) 12_655
C71 Cl2 1.767(19) 3_656
C71 Cl3 1.860(12) 12_655
C71 Cl3 1.860(12) 3_656
C71 Cl3 1.860(12) .
C71 Cl3 1.860(12) 10_557
Cl1 Cl3 1.602(9) 3_656
Cl1 Cl3 1.602(9) 10_557
Cl1 Cl2 1.96(4) 10_557
Cl1 Cl2 1.96(4) 3_656
Cl2 Cl3 0.51(5) 12_655
Cl2 Cl2 1.02(9) 10_557
Cl2 Cl3 1.49(5) 3_656
Cl2 Cl1 1.96(4) 10_557
Cl3 Cl2 0.51(5) 12_655
Cl3 Cl2 1.49(5) 3_656
Cl3 Cl1 1.602(9) 10_557
Cl3 Cl3 1.926(14) 10_557
C1 C3 1.3902 .
C1 C2 1.4528 .
C1 C12 1.4530 .
C2 C4 1.3901 .
C2 C6 1.4531 .
C3 C35 1.4529 .
C3 C11 1.4530 .
C4 C33 1.4529 .
C4 C5 1.4530 .
C5 C8 1.3902 .
C5 C38 1.4527 .
C6 C7 1.3902 .
C6 C13 1.4527 .
C7 C8 1.4529 .
C7 C54 1.4530 .
C8 C59 1.4529 .
C9 C11 1.3900 .
C9 C10 1.4529 .
C9 C20 1.4533 .
C10 C12 1.3899 .
C10 C14 1.4532 .
C11 C19 1.4529 .
C12 C13 1.4529 .
C13 C16 1.3904 .
C14 C15 1.3902 .
C14 C21 1.4527 .
C15 C50 1.4150 .
C15 C16 1.4528 .
C16 C55 1.4528 .
C17 C19 1.3902 .
C17 C18 1.4529 .
C17 C28 1.4531 .
C18 C20 1.3901 .
C18 C22 1.4531 .
C19 C27 1.4529 .
C20 C21 1.4529 .
C21 C24 1.3903 .
C22 C23 1.3902 .
C22 C29 1.4527 .
C23 C24 1.4527 .
C23 C46 1.4531 .
C24 C51 1.4529 .
C25 C27 1.3900 .
C25 C26 1.4528 .
C25 C36 1.4530 .
C26 C28 1.3900 .
C26 C30 1.4531 .
C27 C35 1.4531 .
C28 C29 1.4529 .
C29 C32 1.3904 .
C30 C31 1.3902 .
C30 C37 1.4529 .
C31 C42 1.4528 .
C31 C32 1.4528 .
C32 C47 1.4527 .
C33 C35 1.3901 .
C33 C34 1.4528 .
C34 C36 1.3900 .
C34 C38 1.4531 .
C36 C37 1.4530 .
C37 C40 1.3902 .
C38 C39 1.3901 .
C39 C40 1.4530 .
C39 C58 1.4531 .
C40 C43 1.4529 .
C41 C44 1.3901 .
C41 C42 1.4530 .
C41 C47 1.4530 .
C42 C43 1.3901 .
C43 C57 1.4529 .
C44 C48 1.4530 .
C44 C60 1.4530 .
C45 C48 1.3246 .
C45 C46 1.4596 .
C45 C51 1.5187 .
C46 C47 1.3902 .
C48 C52 1.4529 .
C49 C52 1.3520 .
C49 C55 1.4559 .
C49 C50 1.4670 .
C50 C51 1.4468 .
C52 C56 1.4530 .
C53 C56 1.3901 .
C53 C54 1.4527 .
C53 C59 1.4530 .
C54 C55 1.3901 .
C56 C60 1.4529 .
C57 C60 1.3903 .
C57 C58 1.4528 .
C58 C59 1.3901 .
